data_4114815
loop_
_publ_author_name
'David Crich'
'Jan Mataka'
'Lev N. Zakharov'
'Arnold L. Rheingold'
'Donald J. Wink'

_publ_contact_author_address
; Department of Chemistry (m/c 111)
   University of Illinois at Chicago
   845 W. Taylor Street
   Chicago, Illinois 60607
   USA
;
_publ_contact_author_email dwink@uic.edu
_publ_contact_author_fax (312)9960431
_publ_contact_author_name 'Dr. Donald J. Wink'
_publ_contact_author_phone (312)4137383
_publ_section_title
;
 Stereoselective Formation of Glycosyl Sulfoxides and Their Subsequent
 Equilibration: Ring Inversion of an \a-Xylopyranosyl Sulfoxide Dependent
 on the Configuration at Sulfur
;
_journal_name_full 'Journal of the American Chemical Society'
_journal_page_first 6028
_journal_page_last 6036
_journal_paper_doi 10.1021/ja0122694
_journal_volume 124
_journal_year 2002
_chemical_formula_sum 'C32 H26 O8 S'
_chemical_formula_weight 570.62
_space_group_IT_number 4
_symmetry_cell_setting monoclinic
_symmetry_space_group_name_Hall 'P 2yb'
_symmetry_space_group_name_H-M 'P 1 21 1'
_audit_creation_method from_xtal_archive_file_using_CIFIO
_cell_angle_alpha 90.000(8)
_cell_angle_beta 111.635(8)
_cell_angle_gamma 90.000(8)
_cell_formula_units_Z 2
_cell_length_a 14.0562(14)
_cell_length_b 5.4159(6)
_cell_length_c 18.8953(16)
_cell_measurement_temperature 293
_cell_volume 1337.1(2)
_computing_data_reduction xtal
_computing_molecular_graphics xtal
_computing_publication_material xtal_BONDLA_CIFIO
_computing_structure_refinement xtal_CRYLSQ
_computing_structure_solution xtal
_diffrn_ambient_temperature 293(2)
_diffrn_measurement_device 'Enraf-Nonius CAD-4'
_diffrn_measurement_method \w--2\q
_diffrn_radiation_monochromator graphite
_diffrn_radiation_source 'fine-focus sealed tube'
_diffrn_radiation_type MoK\a
_diffrn_radiation_wavelength 0.71073
_diffrn_reflns_av_R_equivalents .035
_diffrn_reflns_av_sigmaI/netI .03
_diffrn_reflns_limit_h_max 16
_diffrn_reflns_limit_h_min 0
_diffrn_reflns_limit_k_max 6
_diffrn_reflns_limit_k_min -6
_diffrn_reflns_limit_l_max 20
_diffrn_reflns_limit_l_min -22
_diffrn_reflns_number 5164
_diffrn_reflns_reduction_process No_monochr_Lp_applied
_diffrn_reflns_theta_max 26.05
_diffrn_reflns_theta_min 1.16
_diffrn_standards_number 3
_exptl_absorpt_process_details none
_exptl_crystal_colour colorless
_exptl_crystal_density_diffrn 1.417
_exptl_crystal_description block
_exptl_crystal_F_000 596
_exptl_crystal_size_max 0.3
_exptl_crystal_size_mid 0.2
_exptl_crystal_size_min 0.2
_refine_diff_density_max 1.026
_refine_diff_density_min -1.006
_refine_ls_abs_structure_details none
_refine_ls_abs_structure_Flack 0
_refine_ls_extinction_coef .00000
_refine_ls_extinction_method none
_refine_ls_goodness_of_fit_all 3.547
_refine_ls_goodness_of_fit_obs 3.869
_refine_ls_matrix_type full
_refine_ls_number_constraints 0
_refine_ls_number_parameters 245
_refine_ls_number_reflns 1726
_refine_ls_number_restraints 0
_refine_ls_R_factor_all .123
_refine_ls_R_factor_obs .084
_refine_ls_shift/esd_max .01
_refine_ls_shift/esd_mean .002
_refine_ls_structure_factor_coef F
_refine_ls_weighting_scheme sigma
_refine_ls_wR_factor_all .062
_refine_ls_wR_factor_obs .052
_reflns_d_resolution_high .809
_reflns_d_resolution_low 17.564
_reflns_limit_h_max 16
_reflns_limit_h_min 0
_reflns_limit_k_max 6
_reflns_limit_k_min 0
_reflns_limit_l_max 20
_reflns_limit_l_min -22
_reflns_number_observed 1726
_reflns_number_total 2749
_reflns_observed_criterion refl_observed_if_F____>_.000_sigma(F___)
_cod_data_source_file ja0122694_1.cif
_cod_data_source_block Compound14
_cod_original_sg_symbol_Hall p_2yb
_cod_original_formula_sum 'C32 H26 S1 O8'
_cod_database_code 4114815

loop_
_symmetry_equiv_pos_as_xyz
+x,+y,+z
-x,1/2+y,-z

loop_
_atom_site_aniso_label
_atom_site_aniso_U_11
_atom_site_aniso_U_22
_atom_site_aniso_U_33
_atom_site_aniso_U_12
_atom_site_aniso_U_13
_atom_site_aniso_U_23
S .0564(17) .0413(16) .0485(16) -.0092(18) .0154(13) -.0115(18)
O1 .134(7) .033(5) .071(6) -.006(6) .040(5) .003(5)
O2 .022(3) .042(4) .052(4) .004(4) .011(3) .009(4)
O3 .041(5) .169(12) .041(5) .021(7) -.005(4) -.051(7)
O4 .041(4) .050(5) .059(4) -.009(4) .025(3) -.023(5)
O5 .032(4) .056(5) .049(4) -.010(4) .011(3) -.004(4)
O120 .055(5) .089(9) .150(9) .028(5) .042(5) .061(7)
O130 .283(17) .173(15) .081(8) -.122(13) -.049(8) .037(9)
O140 .048(4) .061(6) .085(6) -.011(4) .032(4) -.024(5)
C130 .148(17) .056(11) .153(19) .028(12) .115(15) .043(13)
C131 .054(8) .073(10) .043(7) .019(8) .019(6) .022(8)
C132 .062(8) .100(14) .059(9) -.002(10) .011(7) -.027(10)
C133 .116(13) .039(10) .129(14) .011(9) .054(11) .018(10)
C134 .110(14) .092(15) .083(12) .051(12) .045(10) .037(11)
C135 .052(8) .151(18) .046(9) -.006(11) .001(7) -.030(11)
C136 .077(10) .072(10) .110(12) -.023(9) .059(9) -.016(10)

loop_
_atom_site_label
_atom_site_fract_x
_atom_site_fract_y
_atom_site_fract_z
_atom_site_U_iso_or_equiv
_atom_site_thermal_displace_type
S .9011(2) 1.040(4) .95100(15) .0498(14) Uani
O1 .8646(6) 1.253(4) .9051(4) .078(5) Uani
O2 .7315(4) .775(4) .8060(3) .040(3) Uani
O3 .8007(5) .802(4) .6713(4) .089(7) Uani
O4 .9813(4) .522(4) .7127(3) .048(4) Uani
O5 1.0072(4) .820(4) .8880(3) .047(4) Uani
O120 .6499(6) 1.087(4) .7397(5) .097(7) Uani
O130 .7076(10) .479(5) .6396(6) .212(12) Uani
O140 1.1379(5) .669(4) .7327(4) .062(5) Uani
C1 .9042(7) .803(4) .8845(5) .038(3) Uiso
C2 .8283(6) .842(4) .8041(5) .036(2) Uiso
C3 .8533(6) .695(4) .7477(5) .040(3) Uiso
C4 .9653(6) .695(4) .7608(5) .037(2) Uiso
C5 1.0273(7) .644(4) .8419(6) .049(3) Uiso
C111 .7986(7) .931(4) .9768(5) .038(3) Uiso
C112 .7164(8) 1.078(5) .9632(6) .074(4) Uiso
C113 .6428(10) .997(5) .9925(7) .097(5) Uiso
C114 .6542(10) .797(5) 1.0324(7) .092(5) Uiso
C115 .7379(9) .665(5) 1.0470(7) .095(5) Uiso
C116 .8109(8) .735(5) 1.0181(6) .061(3) Uiso
C120 .6506(9) .903(4) .7721(6) .052(3) Uiso
C121 .5585(7) .813(4) .7843(5) .047(3) Uiso
C122 .4686(9) .936(4) .7593(6) .076(4) Uiso
C123 .3829(9) .848(5) .7708(6) .078(4) Uiso
C124 .3873(9) .642(5) .8078(6) .071(4) Uiso
C125 .4748(10) .525(5) .8332(7) .101(5) Uiso
C126 .5609(9) .604(5) .8194(6) .073(4) Uiso
C130 .7389(14) .687(5) .6286(11) .102(13) Uani
C131 .6741(9) .782(5) .5481(6) .057(7) Uani
C132 .7034(9) .993(5) .5300(8) .077(9) Uani
C133 .6534(12) 1.079(5) .4589(10) .092(11) Uani
C134 .5738(13) .950(5) .4059(9) .092(12) Uani
C135 .5449(9) .748(5) .4245(8) .088(10) Uani
C136 .5947(10) .662(5) .4953(9) .079(9) Uani
C140 1.0719(7) .528(5) .7026(6) .051(3) Uiso
C141 1.0820(7) .333(4) .6530(5) .048(3) Uiso
C142 1.1714(8) .324(4) .6378(6) .061(3) Uiso
C143 1.1822(8) .140(5) .5923(6) .071(4) Uiso
C144 1.1084(9) -.020(5) .5625(6) .079(4) Uiso
C145 1.0200(9) -.004(5) .5767(6) .087(4) Uiso
C146 1.0037(8) .169(5) .6214(6) .064(4) Uiso
H1 .88522 .64578 .89734 .07000 Uiso
H2 .82918 1.00811 .78851 .07000 Uiso
H3 .83244 .53066 .75217 .07000 Uiso
H4 .98613 .85285 .74993 .07000 Uiso
H5a 1.01053 .48454 .85494 .07000 Uiso
H5b 1.09790 .64859 .84926 .07000 Uiso
H122 .46391 1.08732 .73298 .07000 Uiso
H123 .32052 .93766 .75152 .07000 Uiso
H124 .32903 .57989 .81603 .07000 Uiso
H125 .48003 .37850 .86225 .07000 Uiso
H126 .62130 .50674 .83558 .07000 Uiso
H132 .75823 1.08315 .56559 .07000 Uiso
H133 .67336 1.23335 .44475 .07000 Uiso
H134 .54105 1.01367 .35587 .07000 Uiso
H135 .48948 .65807 .38926 .07000 Uiso
H136 .57323 .50953 .50921 .07000 Uiso
H142 1.22378 .44370 .65869 .07000 Uiso
H143 1.24333 .12753 .58212 .07000 Uiso
H144 1.11623 -.14763 .53070 .07000 Uiso
H145 .96756 -.12167 .55367 .07000 Uiso
H112 .70834 1.22715 .93531 .07000 Uiso
H113 .58275 1.09354 .98263 .07000 Uiso
H114 .60282 .74653 1.05084 .07000 Uiso
H115 .74808 .52044 1.07753 .07000 Uiso
H116 .87084 .63760 1.02862 .07000 Uiso
H146 .94172 .17720 .63061 .07000 Uiso

loop_
_atom_type_symbol
_atom_type_oxidation_number
_atom_type_number_in_cell
_atom_type_scat_dispersion_real
_atom_type_scat_dispersion_imag
_atom_type_scat_source
C 0 64 .002 .002 Int_Tables_Vol_IV_Tables_2.2B_and_2.3.1
H 0 52 0 0 Int_Tables_Vol_IV_Tables_2.2B_and_2.3.1
S 0 2 .11 .124 Int_Tables_Vol_IV_Tables_2.2B_and_2.3.1
O 0 16 .008 .006 Int_Tables_Vol_IV_Tables_2.2B_and_2.3.1

loop_
_geom_angle_atom_site_label_1
_geom_angle_atom_site_label_2
_geom_angle_atom_site_label_3
_geom_angle
O1 S C1 104.4(8)
O1 S C111 106.7(8)
C1 S C111 100.5(11)
C2 O2 C120 122.0(17)
C3 O3 C130 117(2)
C4 O4 C140 117.6(15)
C1 O5 C5 111.4(13)
S C1 O5 101.9(11)
S C1 C2 114.2(14)
S C1 H1 112.2(9)
O5 C1 C2 111.5(9)
O5 C1 H1 114.9(17)
C2 C1 H1 102.7(13)
O2 C2 C1 105.5(9)
O2 C2 C3 111.6(14)
O2 C2 H2 111.8(14)
C1 C2 C3 112.5(12)
C1 C2 H2 110.9(15)
C3 C2 H2 104.7(11)
O3 C3 C2 109.2(15)
O3 C3 C4 106.2(10)
O3 C3 H3 113.2(12)
C2 C3 C4 113.3(11)
C2 C3 H3 106.0(12)
C4 C3 H3 109.0(16)
O4 C4 C3 107.8(12)
O4 C4 C5 112.0(15)
O4 C4 H4 109.3(11)
C3 C4 C5 110.6(9)
C3 C4 H4 110.7(16)
C5 C4 H4 106.4(13)
O5 C5 C4 109.9(15)
O5 C5 H5a 109.4(12)
O5 C5 H5b 109.4(14)
C4 C5 H5a 109.4(14)
C4 C5 H5b 109.4(11)
H5a C5 H5b 109.5(18)
S C111 C112 118.4(17)
S C111 C116 119.7(11)
C112 C111 C116 121.0(13)
C111 C112 C113 116(2)
C111 C112 H112 121.8(14)
C113 C112 H112 121.7(17)
C112 C113 C114 122.4(17)
C112 C113 H113 119(2)
C114 C113 H113 118.8(17)
C113 C114 C115 119.1(17)
C113 C114 H114 120.5(19)
C115 C114 H114 120(2)
C114 C115 C116 120(2)
C114 C115 H115 119.9(17)
C116 C115 H115 119.9(17)
C111 C116 C115 120.7(15)
C111 C116 H116 119.6(14)
C115 C116 H116 120(2)
O2 C120 O120 123.9(14)
O2 C120 C121 114.3(17)
O120 C120 C121 121.5(15)
C120 C121 C122 123.2(18)
C120 C121 C126 120.1(14)
C122 C121 C126 116.7(14)
C121 C122 C123 122(2)
C121 C122 H122 118.9(15)
C123 C122 H122 118.9(16)
C122 C123 C124 120.4(16)
C122 C123 H123 120(2)
C124 C123 H123 119.8(16)
C123 C124 C125 117.7(16)
C123 C124 H124 121.2(16)
C125 C124 H124 121(2)
C124 C125 C126 123(2)
C124 C125 H125 118.6(17)
C126 C125 H125 118.6(17)
C121 C126 C125 120.1(16)
C121 C126 H126 120.0(15)
C125 C126 H126 120(2)
O3 C130 O130 127(2)
O3 C130 C131 123(2)
O130 C130 C131 110.3(15)
C130 C131 C132 115.0(14)
C130 C131 C136 126(2)
C132 C131 C136 118.7(15)
C131 C132 C133 117.8(16)
C131 C132 H132 121.1(16)
C133 C132 H132 121(2)
C132 C133 C134 122(2)
C132 C133 H133 119.0(18)
C134 C133 H133 119.0(18)
C133 C134 C135 119.6(16)
C133 C134 H134 120(3)
C135 C134 H134 120.2(19)
C134 C135 C136 118.2(17)
C134 C135 H135 120.9(17)
C136 C135 H135 121(2)
C131 C136 C135 124(2)
C131 C136 H136 118.2(17)
C135 C136 H136 118.2(17)
O4 C140 O140 124.4(18)
O4 C140 C141 113.0(16)
O140 C140 C141 122.5(12)
C140 C141 C142 117.9(15)
C140 C141 C146 120.0(12)
C142 C141 C146 122.1(17)
C141 C142 C143 118.3(16)
C141 C142 H142 120.8(18)
C143 C142 H142 120.8(13)
C142 C143 C144 120.1(14)
C142 C143 H143 119.9(18)
C144 C143 H143 120(2)
C143 C144 C145 121(2)
C143 C144 H144 119.7(15)
C145 C144 H144 119.7(19)
C144 C145 C146 123.3(18)
C144 C145 H145 118(2)
C146 C145 H145 118.4(14)
C141 C146 C145 115.6(13)
C141 C146 H146 122(2)
C145 C146 H146 122.2(18)

loop_
_geom_bond_atom_site_label_1
_geom_bond_atom_site_label_2
_geom_bond_distance
S O1 1.42(2)
S C1 1.81(2)
S C111 1.784(15)
O2 C2 1.421(13)
O2 C120 1.28(2)
O3 C3 1.475(16)
O3 C130 1.13(2)
O4 C4 1.38(2)
O4 C140 1.356(13)
O5 C1 1.427(12)
O5 C5 1.39(2)
O120 C120 1.17(3)
O130 C130 1.25(4)
O140 C140 1.17(2)
C1 C2 1.515(12)
C1 H1 .95(2)
C2 C3 1.47(2)
C2 H2 .95(2)
C3 C4 1.500(13)
C3 H3 .95(2)
C4 C5 1.483(13)
C4 H4 .95(2)
C5 H5a .95(2)
C5 H5b .950(10)
C111 C112 1.35(2)
C111 C116 1.29(3)
C112 C113 1.41(2)
C112 H112 .95(2)
C113 C114 1.30(3)
C113 H113 .950(18)
C114 C115 1.32(3)
C114 H114 .950(17)
C115 C116 1.38(2)
C115 H115 .95(2)
C116 H116 .950(16)
C120 C121 1.48(2)
C121 C122 1.35(2)
C121 C126 1.31(3)
C122 C123 1.38(2)
C122 H122 .95(2)
C123 C124 1.30(3)
C123 H123 .950(16)
C124 C125 1.31(2)
C124 H124 .950(15)
C125 C126 1.40(2)
C125 H125 .95(2)
C126 H126 .950(17)
C130 C131 1.54(2)
C131 C132 1.30(3)
C131 C136 1.36(2)
C132 C133 1.35(2)
C132 H132 .950(17)
C133 C134 1.38(3)
C133 H133 .95(2)
C134 C135 1.26(4)
C134 H134 .950(17)
C135 C136 1.34(2)
C135 H135 .950(17)
C136 H136 .95(2)
C140 C141 1.46(3)
C141 C142 1.389(17)
C141 C146 1.37(2)
C142 C143 1.36(3)
C142 H142 .950(18)
C143 C144 1.31(3)
C143 H143 .950(13)
C144 C145 1.37(2)
C144 H144 .95(2)
C145 C146 1.33(3)
C145 H145 .95(2)
C146 H146 .950(12)
